data_4506969
loop_
_publ_author_name
'Megumi, Ken'
'Nadiah Binti Mohd Arif, Fara'
'Matsumoto, Shoji'
'Akazome, Motohiro'

_publ_section_title
;
 Design and Evaluation of Salts betweenN-Trityl Amino Acid
 andtert-Butylamine as Inclusion Crystals of Alcohols
;
_journal_issue 11
_journal_name_full 'Crystal Growth &amp; Design'
_journal_page_first 5680
_journal_paper_doi 10.1021/cg301172g
_journal_volume 12
_journal_year 2012
_chemical_formula_sum 'C36 H46 N2 O3'
_chemical_formula_weight 554.75
_chemical_name_systematic
; 
 ? 
;
_space_group_IT_number 1
_symmetry_cell_setting triclinic
_symmetry_space_group_name_Hall 'P 1'
_symmetry_space_group_name_H-M 'P 1'
_atom_sites_solution_hydrogens geom
_atom_sites_solution_primary direct
_atom_sites_solution_secondary difmap
_audit_creation_method SHELXL-97
_cell_angle_alpha 94.216(2)
_cell_angle_beta 90.984(3)
_cell_angle_gamma 92.364(3)
_cell_formula_units_Z 2
_cell_length_a 9.1920(5)
_cell_length_b 9.7676(6)
_cell_length_c 17.7719(10)
_cell_measurement_reflns_used 9893
_cell_measurement_temperature 173
_cell_measurement_theta_max 70.69
_cell_measurement_theta_min 2.49
_cell_volume 1589.63(16)
_computing_cell_refinement 'APEX2 (Bruker AXS, 2006)'
_computing_data_collection 'APEX2 (Bruker AXS, 2006)'
_computing_data_reduction 'SAINT (Bruker AXS, 2004)'
_computing_molecular_graphics 'XSHEL (Bruker AXS,2002)'
_computing_publication_material 'XCIF (Bruker AXS, 2001)'
_computing_structure_refinement 'SHELXL-97 (Sheldrick, 1997)'
_computing_structure_solution 'SHELXS-97 (Sheldrick, 1997)'
_diffrn_ambient_temperature 173
_diffrn_detector_area_resol_mean 8.333
_diffrn_measured_fraction_theta_full 0.941
_diffrn_measured_fraction_theta_max 0.941
_diffrn_measurement_device_type 'Bruker APEXII CCD area detector'
_diffrn_measurement_method 'phi and omega scans'
_diffrn_radiation_monochromator 'Bruker Helios multilayer confocal mirror'
_diffrn_radiation_source 'Bruker TXS fine-focus rotating anode'
_diffrn_radiation_type CuK\a
_diffrn_radiation_wavelength 1.54178
_diffrn_reflns_av_R_equivalents 0.0373
_diffrn_reflns_av_sigmaI/netI 0.0512
_diffrn_reflns_limit_h_max 9
_diffrn_reflns_limit_h_min -10
_diffrn_reflns_limit_k_max 11
_diffrn_reflns_limit_k_min -11
_diffrn_reflns_limit_l_max 21
_diffrn_reflns_limit_l_min -20
_diffrn_reflns_number 14575
_diffrn_reflns_theta_full 66.59
_diffrn_reflns_theta_max 66.59
_diffrn_reflns_theta_min 2.49
_exptl_absorpt_coefficient_mu 0.569
_exptl_absorpt_correction_T_max 0.9666
_exptl_absorpt_correction_T_min 0.9297
_exptl_absorpt_correction_type empirical
_exptl_absorpt_process_details
;
SADABS Sheldrick 1996
;
_exptl_crystal_colour colorless
_exptl_crystal_density_diffrn 1.159
_exptl_crystal_density_method 'not measured'
_exptl_crystal_description prism
_exptl_crystal_F_000 600
_exptl_crystal_size_max 0.13
_exptl_crystal_size_mid 0.10
_exptl_crystal_size_min 0.06
_refine_diff_density_max 0.615
_refine_diff_density_min -0.247
_refine_diff_density_rms 0.102
_refine_ls_abs_structure_details 'Flack H D (1983), Acta Cryst. A39, 876-881'
_refine_ls_abs_structure_Flack 0.1(3)
_refine_ls_extinction_method none
_refine_ls_goodness_of_fit_ref 1.041
_refine_ls_hydrogen_treatment mixed
_refine_ls_matrix_type full
_refine_ls_number_parameters 761
_refine_ls_number_reflns 7627
_refine_ls_number_restraints 6
_refine_ls_restrained_S_all 1.041
_refine_ls_R_factor_all 0.0884
_refine_ls_R_factor_gt 0.0869
_refine_ls_shift/su_max 0.000
_refine_ls_shift/su_mean 0.000
_refine_ls_structure_factor_coef Fsqd
_refine_ls_weighting_details 'calc w=1/[\s^2^(Fo^2^)+(0.1872P)^2^+0.1357P] where P=(Fo^2^+2Fc^2^)/3'
_refine_ls_weighting_scheme calc
_refine_ls_wR_factor_gt 0.2193
_refine_ls_wR_factor_ref 0.2231
_reflns_number_gt 7277
_reflns_number_total 7627
_reflns_threshold_expression >2sigma(I)
_cod_data_source_file cg301172g_si_002.cif
_cod_data_source_block Tr-Phe-tBuNH2-rac-2-BuOH
_cod_depositor_comments
;
The following automatic conversions were performed:

'_symmetry_cell_setting' value 'Triclinic' changed to 'triclinic'
according to /home/saulius/struct/CIF-dictionaries/cif_core.dic
dictionary named 'cif_core.dic' version 2.4.2 from 2011-04-26.

Automatic conversion script
Id: cif_fix_values 1891 2012-01-12 08:04:46Z andrius 
;
_cod_original_sg_symbol_H-M 'P1   '
_cod_database_code 4506969

loop_
_symmetry_equiv_pos_as_xyz
'x, y, z'

loop_
_atom_site_label
_atom_site_type_symbol
_atom_site_fract_x
_atom_site_fract_y
_atom_site_fract_z
_atom_site_U_iso_or_equiv
_atom_site_adp_type
_atom_site_occupancy
_atom_site_symmetry_multiplicity
_atom_site_calc_flag
_atom_site_refinement_flags
C1 C 0.6632(4) 0.5608(4) 0.0377(2) 0.0485(8) Uani 1 1 d .
C2 C 0.6779(4) 0.5365(4) 0.1227(2) 0.0494(8) Uani 1 1 d D
H2 H 0.7699 0.5833 0.1440 0.059 Uiso 1 1 calc R
C3 C 0.6899(5) 0.3791(4) 0.1225(2) 0.0579(9) Uani 1 1 d .
H3A H 0.5950 0.3349 0.1055 0.069 Uiso 1 1 calc R
H3B H 0.7629 0.3501 0.0849 0.069 Uiso 1 1 calc R
C4 C 0.7318(5) 0.3258(4) 0.1972(2) 0.0590(10) Uani 1 1 d .
C5 C 0.6320(6) 0.2678(4) 0.2433(3) 0.0653(11) Uani 1 1 d .
H5 H 0.5337 0.2533 0.2261 0.078 Uiso 1 1 calc R
C6 C 0.6708(8) 0.2298(5) 0.3143(3) 0.0769(15) Uani 1 1 d .
H6 H 0.5989 0.1919 0.3454 0.092 Uiso 1 1 calc R
C7 C 0.8117(9) 0.2465(6) 0.3398(4) 0.0867(17) Uani 1 1 d .
H7 H 0.8386 0.2210 0.3885 0.104 Uiso 1 1 calc R
C8 C 0.9131(9) 0.3005(8) 0.2941(4) 0.0929(18) Uani 1 1 d .
H8 H 1.0122 0.3092 0.3105 0.111 Uiso 1 1 calc R
C9 C 0.8740(7) 0.3432(7) 0.2237(4) 0.0813(14) Uani 1 1 d .
H9 H 0.9456 0.3847 0.1938 0.098 Uiso 1 1 calc R
C10 C 0.5577(4) 0.7232(4) 0.2047(2) 0.0511(8) Uani 1 1 d D
C11 C 0.6489(5) 0.7338(4) 0.2788(2) 0.0562(9) Uani 1 1 d .
C12 C 0.6992(6) 0.6193(4) 0.3112(3) 0.0630(11) Uani 1 1 d .
H12 H 0.6792 0.5302 0.2872 0.076 Uiso 1 1 calc R
C13 C 0.7785(6) 0.6346(6) 0.3786(3) 0.0713(12) Uani 1 1 d .
H13 H 0.8142 0.5554 0.3995 0.086 Uiso 1 1 calc R
C14 C 0.8063(6) 0.7596(6) 0.4154(2) 0.0663(11) Uani 1 1 d .
H14 H 0.8618 0.7685 0.4613 0.080 Uiso 1 1 calc R
C15 C 0.7524(6) 0.8740(6) 0.3850(3) 0.0725(13) Uani 1 1 d .
H15 H 0.7686 0.9620 0.4108 0.087 Uiso 1 1 calc R
C16 C 0.6763(6) 0.8615(5) 0.3184(3) 0.0652(11) Uani 1 1 d .
H16 H 0.6410 0.9415 0.2982 0.078 Uiso 1 1 calc R
C17 C 0.6127(5) 0.8279(4) 0.1495(2) 0.0495(8) Uani 1 1 d .
C18 C 0.7525(5) 0.8873(4) 0.1547(3) 0.0582(9) Uani 1 1 d .
H18 H 0.8178 0.8641 0.1934 0.070 Uiso 1 1 calc R
C19 C 0.7976(6) 0.9813(5) 0.1032(3) 0.0689(12) Uani 1 1 d .
H19 H 0.8930 1.0227 0.1077 0.083 Uiso 1 1 calc R
C20 C 0.7066(6) 1.0142(4) 0.0467(3) 0.0664(12) Uani 1 1 d .
H20 H 0.7372 1.0793 0.0124 0.080 Uiso 1 1 calc R
C21 C 0.5700(6) 0.9518(5) 0.0398(3) 0.0657(11) Uani 1 1 d .
H21 H 0.5067 0.9729 -0.0001 0.079 Uiso 1 1 calc R
C22 C 0.5234(5) 0.8602(5) 0.0894(2) 0.0582(9) Uani 1 1 d .
H22 H 0.4288 0.8176 0.0831 0.070 Uiso 1 1 calc R
C23 C 0.3993(5) 0.7482(4) 0.2288(2) 0.0532(9) Uani 1 1 d .
C24 C 0.3429(6) 0.8754(5) 0.2318(2) 0.0640(11) Uani 1 1 d .
H24 H 0.4013 0.9519 0.2183 0.077 Uiso 1 1 calc R
C25 C 0.1987(7) 0.8943(7) 0.2549(3) 0.0788(15) Uani 1 1 d .
H25 H 0.1600 0.9831 0.2560 0.095 Uiso 1 1 calc R
C26 C 0.1140(6) 0.7852(7) 0.2758(3) 0.0764(14) Uani 1 1 d .
H26 H 0.0167 0.7981 0.2911 0.092 Uiso 1 1 calc R
C27 C 0.1700(6) 0.6582(6) 0.2744(3) 0.0730(13) Uani 1 1 d .
H27 H 0.1118 0.5823 0.2889 0.088 Uiso 1 1 calc R
C28 C 0.3110(6) 0.6393(5) 0.2520(2) 0.0654(11) Uani 1 1 d .
H28 H 0.3492 0.5504 0.2522 0.078 Uiso 1 1 calc R
C29 C 0.1038(5) 0.7363(4) 0.9642(2) 0.0530(8) Uani 1 1 d .
C30 C -0.0060(6) 0.8261(5) 0.9282(3) 0.0667(11) Uani 1 1 d .
H30A H -0.0081 0.8059 0.8733 0.100 Uiso 1 1 calc R
H30B H 0.0225 0.9231 0.9401 0.100 Uiso 1 1 calc R
H30C H -0.1030 0.8069 0.9480 0.100 Uiso 1 1 calc R
C31 C 0.1074(6) 0.7597(5) 1.0507(3) 0.0658(11) Uani 1 1 d .
H31A H 0.0094 0.7426 1.0698 0.099 Uiso 1 1 calc R
H31B H 0.1404 0.8547 1.0654 0.099 Uiso 1 1 calc R
H31C H 0.1745 0.6966 1.0719 0.099 Uiso 1 1 calc R
C32 C 0.2552(5) 0.7574(5) 0.9323(3) 0.0622(10) Uani 1 1 d .
H32A H 0.3217 0.6949 0.9545 0.093 Uiso 1 1 calc R
H32B H 0.2905 0.8526 0.9446 0.093 Uiso 1 1 calc R
H32C H 0.2507 0.7384 0.8774 0.093 Uiso 1 1 calc R
C33 C 0.0938(16) 0.2498(11) 0.0048(8) 0.145(4) Uani 1 1 d .
H33A H 0.0222 0.3211 0.0117 0.218 Uiso 1 1 calc R
H33B H 0.0604 0.1684 0.0298 0.218 Uiso 1 1 calc R
H33C H 0.1046 0.2252 -0.0492 0.218 Uiso 1 1 calc R
C34 C 0.2414(7) 0.3042(6) 0.0395(5) 0.0911(19) Uani 1 1 d .
H34 H 0.3211 0.2459 0.0195 0.109 Uiso 1 1 calc R
C35 C 0.2454(9) 0.3137(8) 0.1247(5) 0.111(3) Uani 1 1 d .
H35A H 0.3400 0.3569 0.1430 0.133 Uiso 1 1 calc R
H35B H 0.1676 0.3737 0.1435 0.133 Uiso 1 1 calc R
C36 C 0.2272(14) 0.1887(12) 0.1538(6) 0.132(3) Uani 1 1 d .
H36A H 0.1435 0.1379 0.1288 0.198 Uiso 1 1 calc R
H36B H 0.2101 0.2019 0.2081 0.198 Uiso 1 1 calc R
H36C H 0.3151 0.1366 0.1455 0.198 Uiso 1 1 calc R
C37 C 0.1531(4) 0.5039(4) 0.7633(2) 0.0477(8) Uani 1 1 d .
C38 C 0.1743(4) 0.5174(4) 0.6789(2) 0.0474(8) Uani 1 1 d D
H38 H 0.2618 0.4668 0.6620 0.057 Uiso 1 1 calc R
C39 C 0.2045(5) 0.6752(4) 0.6739(2) 0.0559(9) Uani 1 1 d .
H39A H 0.1136 0.7226 0.6857 0.067 Uiso 1 1 calc R
H39B H 0.2780 0.7076 0.7132 0.067 Uiso 1 1 calc R
C40 C 0.2573(5) 0.7179(4) 0.5991(2) 0.0574(10) Uani 1 1 d .
C41 C 0.1640(6) 0.7829(5) 0.5511(3) 0.0647(11) Uani 1 1 d .
H41 H 0.0684 0.8036 0.5664 0.078 Uiso 1 1 calc R
C42 C 0.2127(8) 0.8170(6) 0.4804(3) 0.0783(15) Uani 1 1 d .
H42 H 0.1475 0.8576 0.4474 0.094 Uiso 1 1 calc R
C43 C 0.3505(9) 0.7937(6) 0.4577(3) 0.0863(18) Uani 1 1 d .
H43 H 0.3816 0.8175 0.4095 0.104 Uiso 1 1 calc R
C44 C 0.4444(7) 0.7345(7) 0.5063(4) 0.0864(17) Uani 1 1 d .
H44 H 0.5422 0.7212 0.4920 0.104 Uiso 1 1 calc R
C45 C 0.3974(6) 0.6939(6) 0.5764(3) 0.0739(13) Uani 1 1 d .
H45 H 0.4620 0.6498 0.6082 0.089 Uiso 1 1 calc R
C46 C 0.0384(4) 0.3256(4) 0.59842(19) 0.0486(8) Uani 1 1 d D
C47 C 0.1247(5) 0.3110(4) 0.5238(2) 0.0517(8) Uani 1 1 d .
C48 C 0.1851(6) 0.4217(5) 0.4909(2) 0.0604(10) Uani 1 1 d .
H48 H 0.1753 0.5112 0.5145 0.072 Uiso 1 1 calc R
C49 C 0.2613(6) 0.4059(6) 0.4232(3) 0.0697(12) Uani 1 1 d .
H49 H 0.3037 0.4843 0.4020 0.084 Uiso 1 1 calc R
C50 C 0.2744(6) 0.2793(6) 0.3880(2) 0.0692(13) Uani 1 1 d .
H50 H 0.3273 0.2684 0.3426 0.083 Uiso 1 1 calc R
C51 C 0.2104(6) 0.1661(5) 0.4185(2) 0.0690(12) Uani 1 1 d .
H51 H 0.2179 0.0773 0.3936 0.083 Uiso 1 1 calc R
C52 C 0.1350(6) 0.1817(5) 0.4855(3) 0.0622(10) Uani 1 1 d .
H52 H 0.0900 0.1034 0.5056 0.075 Uiso 1 1 calc R
C53 C 0.0932(5) 0.2256(4) 0.6555(2) 0.0496(8) Uani 1 1 d .
C54 C 0.2218(5) 0.1611(4) 0.6490(2) 0.0575(9) Uani 1 1 d .
H54 H 0.2831 0.1775 0.6079 0.069 Uiso 1 1 calc R
C55 C 0.2638(6) 0.0722(5) 0.7016(3) 0.0658(11) Uani 1 1 d .
H55 H 0.3539 0.0286 0.6963 0.079 Uiso 1 1 calc R
C56 C 0.1774(6) 0.0463(5) 0.7613(3) 0.0664(11) Uani 1 1 d .
H56 H 0.2062 -0.0171 0.7962 0.080 Uiso 1 1 calc R
C57 C 0.0495(6) 0.1117(5) 0.7707(3) 0.0668(11) Uani 1 1 d .
H57 H -0.0098 0.0961 0.8128 0.080 Uiso 1 1 calc R
C58 C 0.0070(5) 0.2017(5) 0.7177(2) 0.0586(9) Uani 1 1 d .
H58 H -0.0817 0.2474 0.7239 0.070 Uiso 1 1 calc R
C59 C -0.1226(5) 0.2914(4) 0.5747(2) 0.0524(8) Uani 1 1 d .
C60 C -0.1856(6) 0.1606(5) 0.5753(3) 0.0627(10) Uani 1 1 d .
H60 H -0.1299 0.0888 0.5924 0.075 Uiso 1 1 calc R
C61 C -0.3287(7) 0.1324(6) 0.5515(3) 0.0747(14) Uani 1 1 d .
H61 H -0.3693 0.0414 0.5522 0.090 Uiso 1 1 calc R
C62 C -0.4131(6) 0.2342(7) 0.5268(3) 0.0758(14) Uani 1 1 d .
H62 H -0.5120 0.2147 0.5121 0.091 Uiso 1 1 calc R
C63 C -0.3510(6) 0.3663(6) 0.5236(3) 0.0718(12) Uani 1 1 d .
H63 H -0.4066 0.4372 0.5054 0.086 Uiso 1 1 calc R
C64 C -0.2055(5) 0.3938(5) 0.5476(2) 0.0601(10) Uani 1 1 d .
H64 H -0.1631 0.4837 0.5452 0.072 Uiso 1 1 calc R
C65 C 0.5931(5) 0.3400(4) 0.8340(2) 0.0513(8) Uani 1 1 d .
C66 C 0.4808(6) 0.2500(5) 0.8713(3) 0.0638(10) Uani 1 1 d .
H66A H 0.5024 0.1532 0.8607 0.096 Uiso 1 1 calc R
H66B H 0.3835 0.2662 0.8514 0.096 Uiso 1 1 calc R
H66C H 0.4843 0.2726 0.9260 0.096 Uiso 1 1 calc R
C67 C 0.5850(6) 0.3121(5) 0.7476(2) 0.0639(10) Uani 1 1 d .
H67A H 0.6540 0.3749 0.7245 0.096 Uiso 1 1 calc R
H67B H 0.4861 0.3267 0.7293 0.096 Uiso 1 1 calc R
H67C H 0.6100 0.2170 0.7340 0.096 Uiso 1 1 calc R
C68 C 0.7435(5) 0.3230(5) 0.8648(3) 0.0597(10) Uani 1 1 d .
H68A H 0.8138 0.3769 0.8370 0.090 Uiso 1 1 calc R
H68B H 0.7665 0.2258 0.8592 0.090 Uiso 1 1 calc R
H68C H 0.7484 0.3553 0.9183 0.090 Uiso 1 1 calc R
C69 C 0.7848(8) 0.7566(10) 0.6533(4) 0.101(2) Uani 1 1 d .
H69A H 0.8763 0.7125 0.6414 0.152 Uiso 1 1 calc R
H69B H 0.7864 0.8478 0.6336 0.152 Uiso 1 1 calc R
H69C H 0.7031 0.7002 0.6300 0.152 Uiso 1 1 calc R
C70 C 0.7673(8) 0.7709(6) 0.7377(4) 0.0855(16) Uani 1 1 d .
H70 H 0.8513 0.8288 0.7604 0.103 Uiso 1 1 calc R
C71 C 0.6287(9) 0.8380(8) 0.7606(5) 0.0986(19) Uani 1 1 d .
H71A H 0.6231 0.9255 0.7361 0.118 Uiso 1 1 calc R
H71B H 0.5447 0.7776 0.7418 0.118 Uiso 1 1 calc R
C72 C 0.6174(10) 0.8654(9) 0.8401(5) 0.107(2) Uani 1 1 d .
H72A H 0.6497 0.7863 0.8658 0.160 Uiso 1 1 calc R
H72B H 0.5159 0.8820 0.8525 0.160 Uiso 1 1 calc R
H72C H 0.6789 0.9468 0.8566 0.160 Uiso 1 1 calc R
N1 N 0.5555(4) 0.5796(3) 0.16874(17) 0.0474(7) Uani 1 1 d D
H1 H 0.485(3) 0.582(3) 0.1385(16) 0.019(7) Uiso 1 1 d D
N2 N 0.0545(4) 0.5903(3) 0.94551(17) 0.0497(7) Uani 1 1 d .
H2A H 0.0541 0.5716 0.8946 0.075 Uiso 1 1 calc R
H2B H -0.0371 0.5761 0.9629 0.075 Uiso 1 1 calc R
H2C H 0.1162 0.5341 0.9677 0.075 Uiso 1 1 calc R
N3 N 0.0479(4) 0.4703(3) 0.63024(16) 0.0481(7) Uani 1 1 d D
H3 H -0.022(3) 0.472(3) 0.6595(16) 0.039(10) Uiso 1 1 d D
N4 N 0.5523(4) 0.4860(3) 0.85060(17) 0.0490(7) Uani 1 1 d .
H4A H 0.5605 0.5085 0.9011 0.074 Uiso 1 1 calc R
H4B H 0.4587 0.4956 0.8349 0.074 Uiso 1 1 calc R
H4C H 0.6128 0.5427 0.8258 0.074 Uiso 1 1 calc R
O1 O 0.5380(3) 0.5428(3) 0.00828(15) 0.0536(6) Uani 1 1 d .
O2 O 0.7738(4) 0.5871(4) 0.00269(18) 0.0661(8) Uani 1 1 d .
O3 O 0.2621(4) 0.4361(4) 0.0185(3) 0.0835(11) Uani 1 1 d .
H3C H 0.3506 0.4514 0.0098 0.125 Uiso 1 1 calc R
O4 O 0.0289(3) 0.5287(3) 0.78895(15) 0.0512(6) Uani 1 1 d .
O5 O 0.2608(4) 0.4817(4) 0.80308(17) 0.0639(7) Uani 1 1 d .
O6 O 0.7652(4) 0.6427(3) 0.7701(2) 0.0670(8) Uani 1 1 d .
H6A H 0.8510 0.6185 0.7763 0.100 Uiso 1 1 calc R

loop_
_atom_site_aniso_label
_atom_site_aniso_U_11
_atom_site_aniso_U_22
_atom_site_aniso_U_33
_atom_site_aniso_U_23
_atom_site_aniso_U_13
_atom_site_aniso_U_12
C1 0.044(2) 0.0544(18) 0.0458(18) -0.0029(14) 0.0095(16) -0.0030(15)
C2 0.046(2) 0.0574(19) 0.0440(18) -0.0012(14) 0.0039(15) -0.0019(15)
C3 0.061(3) 0.062(2) 0.050(2) -0.0040(16) 0.0042(18) 0.0066(18)
C4 0.061(3) 0.058(2) 0.057(2) -0.0045(16) -0.0034(19) 0.0173(18)
C5 0.071(3) 0.055(2) 0.070(3) 0.0031(18) 0.003(2) 0.0058(19)
C6 0.100(4) 0.068(2) 0.067(3) 0.023(2) 0.008(3) 0.017(3)
C7 0.117(6) 0.069(3) 0.076(3) 0.011(2) -0.014(3) 0.016(3)
C8 0.080(4) 0.108(4) 0.092(4) 0.012(3) -0.029(3) 0.023(3)
C9 0.062(3) 0.095(3) 0.088(3) 0.009(3) 0.008(3) 0.013(3)
C10 0.051(2) 0.0569(18) 0.0441(17) -0.0027(14) 0.0101(16) -0.0039(15)
C11 0.051(2) 0.069(2) 0.0473(19) -0.0046(16) 0.0144(17) -0.0047(17)
C12 0.077(3) 0.057(2) 0.055(2) 0.0032(16) 0.008(2) 0.0045(19)
C13 0.072(3) 0.096(3) 0.046(2) 0.004(2) -0.001(2) 0.010(3)
C14 0.059(3) 0.100(3) 0.0393(18) 0.0077(19) 0.0009(17) -0.005(2)
C15 0.076(3) 0.085(3) 0.052(2) -0.013(2) 0.006(2) -0.016(2)
C16 0.073(3) 0.065(2) 0.057(2) -0.0034(18) -0.001(2) 0.002(2)
C17 0.050(2) 0.0510(16) 0.0459(18) -0.0065(13) 0.0062(15) -0.0001(15)
C18 0.051(2) 0.064(2) 0.058(2) -0.0020(17) 0.0094(18) -0.0039(18)
C19 0.055(3) 0.073(2) 0.077(3) -0.003(2) 0.017(2) -0.013(2)
C20 0.081(3) 0.055(2) 0.064(2) 0.0088(17) 0.020(2) -0.001(2)
C21 0.073(3) 0.069(2) 0.055(2) 0.0060(18) -0.001(2) 0.002(2)
C22 0.055(2) 0.068(2) 0.050(2) 0.0030(16) 0.0051(17) -0.0059(18)
C23 0.053(2) 0.067(2) 0.0382(16) -0.0096(14) 0.0075(15) 0.0024(17)
C24 0.062(3) 0.079(3) 0.050(2) -0.0023(18) 0.0092(19) 0.006(2)
C25 0.076(3) 0.110(4) 0.052(2) -0.003(2) 0.006(2) 0.035(3)
C26 0.045(2) 0.136(5) 0.049(2) 0.008(2) 0.0096(19) 0.008(3)
C27 0.060(3) 0.099(3) 0.060(2) 0.002(2) 0.017(2) -0.005(2)
C28 0.063(3) 0.082(3) 0.050(2) -0.0002(18) 0.017(2) -0.005(2)
C29 0.044(2) 0.063(2) 0.052(2) -0.0014(15) 0.0042(16) 0.0003(16)
C30 0.069(3) 0.064(2) 0.069(3) 0.0072(19) 0.001(2) 0.007(2)
C31 0.059(3) 0.081(3) 0.055(2) -0.0135(19) 0.0067(19) -0.001(2)
C32 0.051(2) 0.073(2) 0.060(2) 0.0001(18) 0.0040(18) -0.0098(19)
C33 0.152(10) 0.110(6) 0.168(9) 0.006(6) -0.008(8) -0.046(6)
C34 0.073(4) 0.068(3) 0.134(5) 0.016(3) 0.041(4) 0.003(2)
C35 0.086(5) 0.096(4) 0.146(7) -0.018(4) 0.045(5) -0.026(4)
C36 0.128(8) 0.156(9) 0.114(6) 0.040(6) -0.013(6) -0.001(7)
C37 0.042(2) 0.0543(18) 0.0467(18) 0.0007(14) -0.0018(15) 0.0032(14)
C38 0.0421(19) 0.0518(17) 0.0475(18) -0.0016(13) 0.0066(15) 0.0007(14)
C39 0.056(2) 0.062(2) 0.0483(19) -0.0034(15) 0.0034(17) -0.0066(17)
C40 0.066(3) 0.0572(19) 0.0473(19) -0.0023(15) 0.0040(18) -0.0116(18)
C41 0.074(3) 0.066(2) 0.056(2) 0.0085(18) 0.014(2) 0.012(2)
C42 0.101(4) 0.074(3) 0.062(3) 0.014(2) 0.016(3) 0.008(3)
C43 0.108(5) 0.088(3) 0.064(3) 0.013(2) 0.029(3) -0.014(3)
C44 0.068(3) 0.105(4) 0.084(4) 0.003(3) 0.032(3) -0.019(3)
C45 0.055(3) 0.102(3) 0.062(3) 0.002(2) 0.000(2) -0.015(2)
C46 0.050(2) 0.0558(18) 0.0401(17) 0.0037(14) 0.0003(15) 0.0045(15)
C47 0.051(2) 0.062(2) 0.0427(18) 0.0010(15) -0.0017(16) 0.0072(16)
C48 0.069(3) 0.071(2) 0.0406(18) 0.0021(15) 0.0030(18) 0.004(2)
C49 0.072(3) 0.089(3) 0.047(2) 0.0038(19) 0.008(2) -0.007(2)
C50 0.060(3) 0.115(4) 0.0343(17) 0.007(2) 0.0017(17) 0.016(3)
C51 0.082(3) 0.076(3) 0.049(2) -0.0083(19) 0.003(2) 0.022(2)
C52 0.070(3) 0.063(2) 0.054(2) 0.0014(17) 0.006(2) 0.0077(19)
C53 0.055(2) 0.0506(17) 0.0421(17) -0.0022(13) 0.0008(15) -0.0012(15)
C54 0.061(2) 0.064(2) 0.0472(19) 0.0021(16) 0.0009(17) 0.0014(18)
C55 0.064(3) 0.061(2) 0.071(3) -0.0037(19) -0.005(2) 0.0124(19)
C56 0.081(3) 0.058(2) 0.060(2) 0.0124(17) -0.010(2) 0.000(2)
C57 0.069(3) 0.068(2) 0.064(2) 0.0117(19) 0.011(2) -0.002(2)
C58 0.063(3) 0.065(2) 0.0482(19) 0.0086(16) 0.0059(18) 0.0056(18)
C59 0.053(2) 0.065(2) 0.0389(16) -0.0032(14) 0.0038(15) 0.0024(17)
C60 0.059(3) 0.070(2) 0.058(2) 0.0026(18) -0.0034(19) 0.001(2)
C61 0.067(3) 0.092(3) 0.061(3) -0.003(2) 0.001(2) -0.023(3)
C62 0.052(3) 0.121(4) 0.052(2) -0.004(2) 0.0025(19) -0.002(3)
C63 0.068(3) 0.093(3) 0.055(2) 0.005(2) -0.008(2) 0.017(3)
C64 0.057(3) 0.073(2) 0.051(2) 0.0031(17) -0.0046(18) 0.0080(19)
C65 0.048(2) 0.0549(18) 0.0508(19) -0.0002(15) 0.0065(16) 0.0005(15)
C66 0.059(3) 0.062(2) 0.071(3) 0.0096(18) 0.009(2) -0.0015(18)
C67 0.064(3) 0.072(2) 0.054(2) -0.0076(18) 0.004(2) 0.005(2)
C68 0.053(2) 0.063(2) 0.063(2) -0.0012(17) 0.0078(19) 0.0082(17)
C69 0.067(4) 0.154(7) 0.082(4) -0.004(4) 0.008(3) 0.017(4)
C70 0.078(4) 0.072(3) 0.108(4) 0.016(3) -0.013(3) 0.009(3)
C71 0.084(4) 0.101(4) 0.113(5) 0.012(3) 0.010(4) 0.023(3)
C72 0.100(5) 0.100(4) 0.119(5) -0.007(4) 0.029(4) 0.011(4)
N1 0.0470(18) 0.0536(15) 0.0413(15) 0.0004(11) 0.0086(14) -0.0006(13)
N2 0.0416(16) 0.0644(17) 0.0431(14) 0.0054(12) 0.0034(12) 0.0001(13)
N3 0.0480(17) 0.0567(16) 0.0393(14) 0.0013(11) 0.0023(13) 0.0029(13)
N4 0.0461(17) 0.0580(16) 0.0433(14) 0.0046(12) 0.0080(13) 0.0020(13)
O1 0.0477(16) 0.0674(15) 0.0452(13) -0.0004(11) 0.0058(11) 0.0016(12)
O2 0.0503(17) 0.089(2) 0.0588(16) 0.0036(14) 0.0200(14) -0.0064(14)
O3 0.0513(19) 0.076(2) 0.124(3) 0.0187(19) -0.003(2) -0.0009(15)
O4 0.0455(15) 0.0649(14) 0.0435(12) 0.0045(10) 0.0074(10) 0.0042(11)
O5 0.0511(18) 0.0861(19) 0.0543(16) 0.0027(13) -0.0039(13) 0.0073(14)
O6 0.0542(18) 0.0690(16) 0.080(2) 0.0171(14) 0.0127(16) 0.0018(13)

loop_
_atom_type_symbol
_atom_type_description
_atom_type_scat_dispersion_real
_atom_type_scat_dispersion_imag
_atom_type_scat_source
C C 0.0181 0.0091 'International Tables Vol C Tables 4.2.6.8 and 6.1.1.4'
H H 0.0000 0.0000 'International Tables Vol C Tables 4.2.6.8 and 6.1.1.4'
N N 0.0311 0.0180 'International Tables Vol C Tables 4.2.6.8 and 6.1.1.4'
O O 0.0492 0.0322 'International Tables Vol C Tables 4.2.6.8 and 6.1.1.4'

loop_
_geom_angle_atom_site_label_1
_geom_angle_atom_site_label_2
_geom_angle_atom_site_label_3
_geom_angle
O2 C1 O1 124.4(4)
O2 C1 C2 118.8(4)
O1 C1 C2 116.6(3)
N1 C2 C1 115.3(3)
N1 C2 C3 109.6(3)
C1 C2 C3 103.3(3)
N1 C2 H2 109.5
C1 C2 H2 109.5
C3 C2 H2 109.5
C4 C3 C2 115.7(3)
C4 C3 H3A 108.4
C2 C3 H3A 108.4
C4 C3 H3B 108.4
C2 C3 H3B 108.4
H3A C3 H3B 107.4
C5 C4 C9 117.4(5)
C5 C4 C3 122.7(5)
C9 C4 C3 119.7(5)
C4 C5 C6 121.7(5)
C4 C5 H5 119.1
C6 C5 H5 119.1
C7 C6 C5 120.4(6)
C7 C6 H6 119.8
C5 C6 H6 119.8
C8 C7 C6 118.8(6)
C8 C7 H7 120.6
C6 C7 H7 120.6
C7 C8 C9 121.1(7)
C7 C8 H8 119.4
C9 C8 H8 119.4
C4 C9 C8 120.5(6)
C4 C9 H9 119.8
C8 C9 H9 119.8
N1 C10 C11 110.4(3)
N1 C10 C17 111.2(3)
C11 C10 C17 111.9(3)
N1 C10 C23 105.8(3)
C11 C10 C23 105.4(3)
C17 C10 C23 111.9(4)
C12 C11 C16 117.3(4)
C12 C11 C10 122.6(4)
C16 C11 C10 120.1(4)
C11 C12 C13 120.2(4)
C11 C12 H12 119.9
C13 C12 H12 119.9
C14 C13 C12 121.7(5)
C14 C13 H13 119.2
C12 C13 H13 119.2
C13 C14 C15 118.7(5)
C13 C14 H14 120.7
C15 C14 H14 120.7
C16 C15 C14 120.6(5)
C16 C15 H15 119.7
C14 C15 H15 119.7
C15 C16 C11 121.6(5)
C15 C16 H16 119.2
C11 C16 H16 119.2
C18 C17 C22 117.6(4)
C18 C17 C10 122.2(4)
C22 C17 C10 120.1(4)
C17 C18 C19 120.2(5)
C17 C18 H18 119.9
C19 C18 H18 119.9
C20 C19 C18 120.8(5)
C20 C19 H19 119.6
C18 C19 H19 119.6
C19 C20 C21 119.1(4)
C19 C20 H20 120.5
C21 C20 H20 120.5
C22 C21 C20 121.1(5)
C22 C21 H21 119.4
C20 C21 H21 119.4
C21 C22 C17 121.1(4)
C21 C22 H22 119.5
C17 C22 H22 119.5
C24 C23 C28 117.7(4)
C24 C23 C10 122.2(4)
C28 C23 C10 120.0(4)
C23 C24 C25 120.6(5)
C23 C24 H24 119.7
C25 C24 H24 119.7
C26 C25 C24 120.3(5)
C26 C25 H25 119.8
C24 C25 H25 119.8
C27 C26 C25 119.6(5)
C27 C26 H26 120.2
C25 C26 H26 120.2
C26 C27 C28 120.2(5)
C26 C27 H27 119.9
C28 C27 H27 119.9
C27 C28 C23 121.5(5)
C27 C28 H28 119.2
C23 C28 H28 119.2
N2 C29 C32 108.1(3)
N2 C29 C30 107.4(4)
C32 C29 C30 111.5(4)
N2 C29 C31 106.9(3)
C32 C29 C31 111.0(4)
C30 C29 C31 111.7(4)
C29 C30 H30A 109.5
C29 C30 H30B 109.5
H30A C30 H30B 109.5
C29 C30 H30C 109.5
H30A C30 H30C 109.5
H30B C30 H30C 109.5
C29 C31 H31A 109.5
C29 C31 H31B 109.5
H31A C31 H31B 109.5
C29 C31 H31C 109.5
H31A C31 H31C 109.5
H31B C31 H31C 109.5
C29 C32 H32A 109.5
C29 C32 H32B 109.5
H32A C32 H32B 109.5
C29 C32 H32C 109.5
H32A C32 H32C 109.5
H32B C32 H32C 109.5
C34 C33 H33A 109.5
C34 C33 H33B 109.5
H33A C33 H33B 109.5
C34 C33 H33C 109.5
H33A C33 H33C 109.5
H33B C33 H33C 109.5
O3 C34 C35 106.4(6)
O3 C34 C33 106.5(7)
C35 C34 C33 113.5(7)
O3 C34 H34 110.1
C35 C34 H34 110.1
C33 C34 H34 110.1
C36 C35 C34 112.9(7)
C36 C35 H35A 109.0
C34 C35 H35A 109.0
C36 C35 H35B 109.0
C34 C35 H35B 109.0
H35A C35 H35B 107.8
C35 C36 H36A 109.5
C35 C36 H36B 109.5
H36A C36 H36B 109.5
C35 C36 H36C 109.5
H36A C36 H36C 109.5
H36B C36 H36C 109.5
O5 C37 O4 124.1(3)
O5 C37 C38 118.5(3)
O4 C37 C38 117.0(3)
N3 C38 C37 114.9(3)
N3 C38 C39 109.7(3)
C37 C38 C39 103.4(3)
N3 C38 H38 109.5
C37 C38 H38 109.5
C39 C38 H38 109.5
C40 C39 C38 115.7(3)
C40 C39 H39A 108.3
C38 C39 H39A 108.3
C40 C39 H39B 108.3
C38 C39 H39B 108.3
H39A C39 H39B 107.4
C45 C40 C41 118.8(4)
C45 C40 C39 120.9(5)
C41 C40 C39 120.2(4)
C42 C41 C40 119.6(5)
C42 C41 H41 120.2
C40 C41 H41 120.2
C43 C42 C41 121.8(6)
C43 C42 H42 119.1
C41 C42 H42 119.1
C42 C43 C44 118.6(5)
C42 C43 H43 120.7
C44 C43 H43 120.7
C43 C44 C45 121.0(6)
C43 C44 H44 119.5
C45 C44 H44 119.5
C40 C45 C44 120.0(6)
C40 C45 H45 120.0
C44 C45 H45 120.0
N3 C46 C59 107.2(3)
N3 C46 C53 112.0(3)
C59 C46 C53 111.4(3)
N3 C46 C47 110.0(3)
C59 C46 C47 105.2(3)
C53 C46 C47 110.8(3)
C48 C47 C52 117.6(4)
C48 C47 C46 122.6(4)
C52 C47 C46 119.7(4)
C47 C48 C49 121.5(4)
C47 C48 H48 119.3
C49 C48 H48 119.3
C50 C49 C48 120.2(5)
C50 C49 H49 119.9
C48 C49 H49 119.9
C49 C50 C51 119.5(4)
C49 C50 H50 120.2
C51 C50 H50 120.2
C50 C51 C52 120.3(4)
C50 C51 H51 119.9
C52 C51 H51 119.9
C51 C52 C47 120.8(4)
C51 C52 H52 119.6
C47 C52 H52 119.6
C54 C53 C58 118.2(4)
C54 C53 C46 123.7(4)
C58 C53 C46 118.1(4)
C53 C54 C55 120.8(4)
C53 C54 H54 119.6
C55 C54 H54 119.6
C56 C55 C54 120.9(5)
C56 C55 H55 119.6
C54 C55 H55 119.6
C57 C56 C55 119.9(4)
C57 C56 H56 120.0
C55 C56 H56 120.0
C56 C57 C58 119.2(4)
C56 C57 H57 120.4
C58 C57 H57 120.4
C57 C58 C53 120.9(4)
C57 C58 H58 119.5
C53 C58 H58 119.5
C60 C59 C64 118.2(4)
C60 C59 C46 122.5(4)
C64 C59 C46 119.1(4)
C59 C60 C61 121.2(5)
C59 C60 H60 119.4
C61 C60 H60 119.4
C62 C61 C60 121.0(5)
C62 C61 H61 119.5
C60 C61 H61 119.5
C61 C62 C63 119.0(5)
C61 C62 H62 120.5
C63 C62 H62 120.5
C62 C63 C64 119.6(5)
C62 C63 H63 120.2
C64 C63 H63 120.2
C59 C64 C63 121.0(4)
C59 C64 H64 119.5
C63 C64 H64 119.5
C68 C65 N4 109.1(3)
C68 C65 C66 111.5(4)
N4 C65 C66 107.0(3)
C68 C65 C67 111.7(4)
N4 C65 C67 106.5(3)
C66 C65 C67 110.8(4)
C65 C66 H66A 109.5
C65 C66 H66B 109.5
H66A C66 H66B 109.5
C65 C66 H66C 109.5
H66A C66 H66C 109.5
H66B C66 H66C 109.5
C65 C67 H67A 109.5
C65 C67 H67B 109.5
H67A C67 H67B 109.5
C65 C67 H67C 109.5
H67A C67 H67C 109.5
H67B C67 H67C 109.5
C65 C68 H68A 109.5
C65 C68 H68B 109.5
H68A C68 H68B 109.5
C65 C68 H68C 109.5
H68A C68 H68C 109.5
H68B C68 H68C 109.5
C70 C69 H69A 109.5
C70 C69 H69B 109.5
H69A C69 H69B 109.5
C70 C69 H69C 109.5
H69A C69 H69C 109.5
H69B C69 H69C 109.5
O6 C70 C69 112.5(6)
O6 C70 C71 106.5(6)
C69 C70 C71 112.7(6)
O6 C70 H70 108.3
C69 C70 H70 108.3
C71 C70 H70 108.3
C72 C71 C70 113.4(7)
C72 C71 H71A 108.9
C70 C71 H71A 108.9
C72 C71 H71B 108.9
C70 C71 H71B 108.9
H71A C71 H71B 107.7
C71 C72 H72A 109.5
C71 C72 H72B 109.5
H72A C72 H72B 109.5
C71 C72 H72C 109.5
H72A C72 H72C 109.5
H72B C72 H72C 109.5
C2 N1 C10 119.1(3)
C2 N1 H1 105.3(18)
C10 N1 H1 100.3(17)
C29 N2 H2A 109.5
C29 N2 H2B 109.5
H2A N2 H2B 109.5
C29 N2 H2C 109.5
H2A N2 H2C 109.5
H2B N2 H2C 109.5
C38 N3 C46 118.7(3)
C38 N3 H3 104.3(18)
C46 N3 H3 101.5(18)
C65 N4 H4A 109.5
C65 N4 H4B 109.5
H4A N4 H4B 109.5
C65 N4 H4C 109.5
H4A N4 H4C 109.5
H4B N4 H4C 109.5
C34 O3 H3C 109.5
C70 O6 H6A 109.5

loop_
_geom_bond_atom_site_label_1
_geom_bond_atom_site_label_2
_geom_bond_distance
C1 O2 1.229(5)
C1 O1 1.257(5)
C1 C2 1.551(5)
C2 N1 1.460(5)
C2 C3 1.546(6)
C2 H2 1.0000
C3 C4 1.511(6)
C3 H3A 0.9900
C3 H3B 0.9900
C4 C5 1.374(7)
C4 C9 1.381(8)
C5 C6 1.386(7)
C5 H5 0.9500
C6 C7 1.364(11)
C6 H6 0.9500
C7 C8 1.362(11)
C7 H7 0.9500
C8 C9 1.393(9)
C8 H8 0.9500
C9 H9 0.9500
C10 N1 1.497(5)
C10 C11 1.544(6)
C10 C17 1.543(5)
C10 C23 1.549(6)
C11 C12 1.387(7)
C11 C16 1.397(6)
C12 C13 1.387(7)
C12 H12 0.9500
C13 C14 1.355(8)
C13 H13 0.9500
C14 C15 1.383(8)
C14 H14 0.9500
C15 C16 1.359(8)
C15 H15 0.9500
C16 H16 0.9500
C17 C18 1.387(6)
C17 C22 1.398(6)
C18 C19 1.400(7)
C18 H18 0.9500
C19 C20 1.361(9)
C19 H19 0.9500
C20 C21 1.372(8)
C20 H20 0.9500
C21 C22 1.363(7)
C21 H21 0.9500
C22 H22 0.9500
C23 C24 1.363(7)
C23 C28 1.402(6)
C24 C25 1.410(8)
C24 H24 0.9500
C25 C26 1.371(10)
C25 H25 0.9500
C26 C27 1.362(9)
C26 H26 0.9500
C27 C28 1.377(7)
C27 H27 0.9500
C28 H28 0.9500
C29 N2 1.490(5)
C29 C32 1.523(6)
C29 C30 1.527(7)
C29 C31 1.537(6)
C30 H30A 0.9800
C30 H30B 0.9800
C30 H30C 0.9800
C31 H31A 0.9800
C31 H31B 0.9800
C31 H31C 0.9800
C32 H32A 0.9800
C32 H32B 0.9800
C32 H32C 0.9800
C33 C34 1.539(15)
C33 H33A 0.9800
C33 H33B 0.9800
C33 H33C 0.9800
C34 O3 1.374(7)
C34 C35 1.511(13)
C34 H34 1.0000
C35 C36 1.365(13)
C35 H35A 0.9900
C35 H35B 0.9900
C36 H36A 0.9800
C36 H36B 0.9800
C36 H36C 0.9800
C37 O5 1.242(5)
C37 O4 1.262(5)
C37 C38 1.531(5)
C38 N3 1.474(5)
C38 C39 1.565(5)
C38 H38 1.0000
C39 C40 1.504(6)
C39 H39A 0.9900
C39 H39B 0.9900
C40 C45 1.381(8)
C40 C41 1.402(7)
C41 C42 1.398(7)
C41 H41 0.9500
C42 C43 1.359(10)
C42 H42 0.9500
C43 C44 1.383(11)
C43 H43 0.9500
C44 C45 1.405(8)
C44 H44 0.9500
C45 H45 0.9500
C46 N3 1.482(5)
C46 C59 1.548(6)
C46 C53 1.552(6)
C46 C47 1.558(5)
C47 C48 1.368(6)
C47 C52 1.397(6)
C48 C49 1.405(6)
C48 H48 0.9500
C49 C50 1.356(8)
C49 H49 0.9500
C50 C51 1.381(8)
C50 H50 0.9500
C51 C52 1.389(6)
C51 H51 0.9500
C52 H52 0.9500
C53 C54 1.364(7)
C53 C58 1.398(6)
C54 C55 1.382(7)
C54 H54 0.9500
C55 C56 1.368(8)
C55 H55 0.9500
C56 C57 1.368(8)
C56 H56 0.9500
C57 C58 1.397(7)
C57 H57 0.9500
C58 H58 0.9500
C59 C60 1.381(6)
C59 C64 1.391(6)
C60 C61 1.385(8)
C60 H60 0.9500
C61 C62 1.379(9)
C61 H61 0.9500
C62 C63 1.394(9)
C62 H62 0.9500
C63 C64 1.406(8)
C63 H63 0.9500
C64 H64 0.9500
C65 C68 1.498(7)
C65 N4 1.499(5)
C65 C66 1.521(6)
C65 C67 1.539(6)
C66 H66A 0.9800
C66 H66B 0.9800
C66 H66C 0.9800
C67 H67A 0.9800
C67 H67B 0.9800
C67 H67C 0.9800
C68 H68A 0.9800
C68 H68B 0.9800
C68 H68C 0.9800
C69 C70 1.509(10)
C69 H69A 0.9800
C69 H69B 0.9800
C69 H69C 0.9800
C70 O6 1.416(7)
C70 C71 1.505(10)
C70 H70 1.0000
C71 C72 1.425(12)
C71 H71A 0.9900
C71 H71B 0.9900
C72 H72A 0.9800
C72 H72B 0.9800
C72 H72C 0.9800
N1 H1 0.84(3)
N2 H2A 0.9100
N2 H2B 0.9100
N2 H2C 0.9100
N3 H3 0.84(3)
N4 H4A 0.9100
N4 H4B 0.9100
N4 H4C 0.9100
O3 H3C 0.8400
O6 H6A 0.8400

loop_
_geom_torsion_atom_site_label_1
_geom_torsion_atom_site_label_2
_geom_torsion_atom_site_label_3
_geom_torsion_atom_site_label_4
_geom_torsion
O2 C1 C2 N1 147.9(4)
O1 C1 C2 N1 -36.8(5)
O2 C1 C2 C3 -92.6(4)
O1 C1 C2 C3 82.7(4)
N1 C2 C3 C4 -66.9(5)
C1 C2 C3 C4 169.7(4)
C2 C3 C4 C5 100.9(5)
C2 C3 C4 C9 -74.6(5)
C9 C4 C5 C6 1.0(7)
C3 C4 C5 C6 -174.6(4)
C4 C5 C6 C7 -1.5(8)
C5 C6 C7 C8 -0.3(9)
C6 C7 C8 C9 2.5(10)
C5 C4 C9 C8 1.2(8)
C3 C4 C9 C8 177.0(5)
C7 C8 C9 C4 -3.0(10)
N1 C10 C11 C12 -9.6(5)
C17 C10 C11 C12 -134.0(4)
C23 C10 C11 C12 104.2(4)
N1 C10 C11 C16 174.4(4)
C17 C10 C11 C16 50.0(5)
C23 C10 C11 C16 -71.9(5)
C16 C11 C12 C13 -2.7(7)
C10 C11 C12 C13 -178.8(4)
C11 C12 C13 C14 1.5(8)
C12 C13 C14 C15 0.7(8)
C13 C14 C15 C16 -1.8(7)
C14 C15 C16 C11 0.5(8)
C12 C11 C16 C15 1.7(7)
C10 C11 C16 C15 177.9(4)
N1 C10 C17 C18 -103.2(4)
C11 C10 C17 C18 20.8(5)
C23 C10 C17 C18 138.8(4)
N1 C10 C17 C22 73.3(5)
C11 C10 C17 C22 -162.7(3)
C23 C10 C17 C22 -44.8(5)
C22 C17 C18 C19 3.1(6)
C10 C17 C18 C19 179.7(4)
C17 C18 C19 C20 -1.1(7)
C18 C19 C20 C21 -1.2(7)
C19 C20 C21 C22 1.3(7)
C20 C21 C22 C17 0.8(7)
C18 C17 C22 C21 -3.0(6)
C10 C17 C22 C21 -179.7(4)
N1 C10 C23 C24 -150.1(4)
C11 C10 C23 C24 93.0(5)
C17 C10 C23 C24 -28.9(5)
N1 C10 C23 C28 33.0(5)
C11 C10 C23 C28 -83.9(4)
C17 C10 C23 C28 154.3(4)
C28 C23 C24 C25 -2.3(7)
C10 C23 C24 C25 -179.3(4)
C23 C24 C25 C26 1.0(7)
C24 C25 C26 C27 0.3(8)
C25 C26 C27 C28 -0.2(8)
C26 C27 C28 C23 -1.2(7)
C24 C23 C28 C27 2.4(7)
C10 C23 C28 C27 179.5(4)
O3 C34 C35 C36 -179.5(8)
C33 C34 C35 C36 63.7(11)
O5 C37 C38 N3 148.7(4)
O4 C37 C38 N3 -37.6(5)
O5 C37 C38 C39 -91.8(4)
O4 C37 C38 C39 81.9(4)
N3 C38 C39 C40 -67.8(5)
C37 C38 C39 C40 169.1(4)
C38 C39 C40 C45 -73.2(5)
C38 C39 C40 C41 106.6(5)
C45 C40 C41 C42 2.4(7)
C39 C40 C41 C42 -177.4(4)
C40 C41 C42 C43 -2.5(8)
C41 C42 C43 C44 0.0(9)
C42 C43 C44 C45 2.6(9)
C41 C40 C45 C44 0.1(7)
C39 C40 C45 C44 180.0(5)
C43 C44 C45 C40 -2.7(9)
N3 C46 C47 C48 -6.3(6)
C59 C46 C47 C48 108.8(5)
C53 C46 C47 C48 -130.7(4)
N3 C46 C47 C52 177.6(4)
C59 C46 C47 C52 -67.3(5)
C53 C46 C47 C52 53.2(5)
C52 C47 C48 C49 -3.2(7)
C46 C47 C48 C49 -179.4(5)
C47 C48 C49 C50 1.1(8)
C48 C49 C50 C51 1.0(8)
C49 C50 C51 C52 -1.0(8)
C50 C51 C52 C47 -1.1(8)
C48 C47 C52 C51 3.1(7)
C46 C47 C52 C51 179.5(5)
N3 C46 C53 C54 -107.6(4)
C59 C46 C53 C54 132.3(4)
C47 C46 C53 C54 15.6(5)
N3 C46 C53 C58 71.4(5)
C59 C46 C53 C58 -48.6(4)
C47 C46 C53 C58 -165.3(4)
C58 C53 C54 C55 1.4(6)
C46 C53 C54 C55 -179.5(4)
C53 C54 C55 C56 0.3(7)
C54 C55 C56 C57 -1.9(7)
C55 C56 C57 C58 1.8(7)
C56 C57 C58 C53 0.0(7)
C54 C53 C58 C57 -1.6(6)
C46 C53 C58 C57 179.3(4)
N3 C46 C59 C60 -150.0(3)
C53 C46 C59 C60 -27.2(5)
C47 C46 C59 C60 92.9(4)
N3 C46 C59 C64 33.8(4)
C53 C46 C59 C64 156.6(3)
C47 C46 C59 C64 -83.3(4)
C64 C59 C60 C61 -1.7(6)
C46 C59 C60 C61 -177.9(4)
C59 C60 C61 C62 -0.4(7)
C60 C61 C62 C63 2.1(7)
C61 C62 C63 C64 -1.7(7)
C60 C59 C64 C63 2.0(6)
C46 C59 C64 C63 178.3(4)
C62 C63 C64 C59 -0.3(7)
O6 C70 C71 C72 62.3(8)
C69 C70 C71 C72 -173.8(7)
C1 C2 N1 C10 -90.0(4)
C3 C2 N1 C10 154.0(4)
C11 C10 N1 C2 -82.3(4)
C17 C10 N1 C2 42.4(5)
C23 C10 N1 C2 164.2(3)
C37 C38 N3 C46 -91.5(4)
C39 C38 N3 C46 152.5(3)
C59 C46 N3 C38 160.6(3)
C53 C46 N3 C38 38.2(4)
C47 C46 N3 C38 -85.5(4)
